data_4076172
loop_
_publ_author_name
'Pigge, F. Christopher'
'Coniglio, John J.'
'Rath, Nigam P.'

_publ_section_title
;
 Influence of Halide Ion and Lewis Acid in the Demetalation of a
 Spirolactam Cyclohexadienyl Ruthenium Complex
;
_journal_issue 22
_journal_name_full Organometallics
_journal_page_first 5424
_journal_paper_doi 10.1021/om050701a
_journal_volume 24
_journal_year 2005
_chemical_formula_sum 'C13 H17 N O3'
_chemical_formula_weight 235.28
_chemical_name_systematic
; 
 ? 
;
_space_group_IT_number 14
_symmetry_cell_setting monoclinic
_symmetry_space_group_name_Hall '-P 2ybc'
_symmetry_space_group_name_H-M 'P 1 21/c 1'
_atom_sites_solution_hydrogens geom
_atom_sites_solution_primary direct
_atom_sites_solution_secondary difmap
_audit_creation_method SHELXL-97
_cell_angle_alpha 90.00
_cell_angle_beta 106.888(2)
_cell_angle_gamma 90.00
_cell_formula_units_Z 4
_cell_length_a 14.7669(5)
_cell_length_b 6.7673(2)
_cell_length_c 12.9333(4)
_cell_measurement_reflns_used 4541
_cell_measurement_temperature 203(2)
_cell_measurement_theta_max 25.2
_cell_measurement_theta_min 2.9
_cell_volume 1236.71(7)
_computing_cell_refinement 'Bruker SMART'
_computing_data_collection 'Bruker SMART'
_computing_data_reduction 'Bruker SAINT'
_computing_molecular_graphics 'Bruker-SHELXTL (Sheldrick, 2000)'
_computing_publication_material 'Bruker-SHELXTL (Sheldrick, 2000)'
_computing_structure_refinement 'Bruker-SHELXTL (Sheldrick, 2000)'
_computing_structure_solution 'Bruker-SHELXTL (Sheldrick, 2000)'
_diffrn_ambient_temperature 203(2)
_diffrn_measured_fraction_theta_full 0.999
_diffrn_measured_fraction_theta_max 0.999
_diffrn_measurement_device_type 'Bruker CCD'
_diffrn_measurement_method 'phi and omega scans'
_diffrn_radiation_monochromator graphite
_diffrn_radiation_source 'normal-focus sealed tube'
_diffrn_radiation_type MoK\a
_diffrn_radiation_wavelength 0.71073
_diffrn_reflns_av_R_equivalents 0.09
_diffrn_reflns_av_sigmaI/netI 0.0567
_diffrn_reflns_limit_h_max 16
_diffrn_reflns_limit_h_min -17
_diffrn_reflns_limit_k_max 8
_diffrn_reflns_limit_k_min -8
_diffrn_reflns_limit_l_max 15
_diffrn_reflns_limit_l_min -15
_diffrn_reflns_number 19302
_diffrn_reflns_theta_full 24.99
_diffrn_reflns_theta_max 24.99
_diffrn_reflns_theta_min 1.44
_exptl_absorpt_coefficient_mu 0.090
_exptl_absorpt_correction_T_max 0.9858
_exptl_absorpt_correction_T_min 0.9753
_exptl_absorpt_correction_type none
_exptl_crystal_colour colorless
_exptl_crystal_density_diffrn 1.264
_exptl_crystal_density_meas ?
_exptl_crystal_density_method 'not measured'
_exptl_crystal_description rectangular
_exptl_crystal_F_000 504
_exptl_crystal_size_max 0.28
_exptl_crystal_size_mid 0.24
_exptl_crystal_size_min 0.16
_refine_diff_density_max 0.424
_refine_diff_density_min -0.332
_refine_diff_density_rms 0.096
_refine_ls_extinction_method none
_refine_ls_goodness_of_fit_ref 1.219
_refine_ls_hydrogen_treatment noref
_refine_ls_matrix_type full
_refine_ls_number_parameters 173
_refine_ls_number_reflns 2174
_refine_ls_number_restraints 36
_refine_ls_restrained_S_all 1.209
_refine_ls_R_factor_all 0.1400
_refine_ls_R_factor_gt 0.1198
_refine_ls_shift/su_max 0.000
_refine_ls_shift/su_mean 0.000
_refine_ls_structure_factor_coef Fsqd
_refine_ls_weighting_details 'calc w=1/[\s^2^(Fo^2^)+(0.1419P)^2^+1.3334P] where P=(Fo^2^+2Fc^2^)/3'
_refine_ls_weighting_scheme calc
_refine_ls_wR_factor_gt 0.2871
_refine_ls_wR_factor_ref 0.3008
_reflns_number_gt 1778
_reflns_number_total 2174
_reflns_threshold_expression >2sigma(I)
_cod_data_source_file om050701asi20050813_040852.cif
_cod_data_source_block p15301_(cmpd7)
_cod_depositor_comments
;
The following automatic conversions were performed:

'_symmetry_cell_setting' value 'Monoclinic' changed to 'monoclinic'
according to /home/saulius/struct/CIF-dictionaries/cif_core.dic
dictionary named 'cif_core.dic' version 2.4.1 from 2010-06-29.

Automatic conversion script
Id: cif_fix_values 1715 2011-07-08 13:25:40Z adriana 

The following automatic conversions were performed:

'_exptl_crystal_density_meas' value 'no' was changed to '?' - the
value is perceived as not measured.

Automatic conversion script
Id: cif_fix_values 3008 2015-01-20 13:52:24Z robertas 
;
_cod_original_sg_symbol_H-M P2~1~/c
_cod_database_code 4076172

loop_
_symmetry_equiv_pos_as_xyz
'x, y, z'
'-x, y+1/2, -z+1/2'
'-x, -y, -z'
'x, -y-1/2, z-1/2'

loop_
_atom_site_label
_atom_site_type_symbol
_atom_site_fract_x
_atom_site_fract_y
_atom_site_fract_z
_atom_site_U_iso_or_equiv
_atom_site_adp_type
_atom_site_occupancy
_atom_site_symmetry_multiplicity
_atom_site_calc_flag
_atom_site_refinement_flags
_atom_site_disorder_assembly
_atom_site_disorder_group
O1 O 0.4765(3) 0.4228(6) 0.3532(4) 0.0838(13) Uani 1 1 d . B .
O2 O 0.1312(2) 1.2547(5) 0.4232(3) 0.0580(10) Uani 1 1 d . B .
O3 O 0.1612(2) 0.8189(6) 0.1841(3) 0.0621(11) Uani 1 1 d . B .
N1 N 0.2640(3) 1.0936(5) 0.5184(3) 0.0469(10) Uani 1 1 d . B .
C1 C 0.2884(3) 0.8555(6) 0.3939(3) 0.0404(10) Uani 1 1 d . B .
C2 C 0.3632(3) 0.8963(7) 0.3356(4) 0.0520(13) Uani 1 1 d . . .
H2 H 0.3561 0.9910 0.2807 0.062 Uiso 1 1 calc R A 1
C3 C 0.4487(8) 0.7684(14) 0.3761(15) 0.049(3) Uani 0.62(2) 1 d PU B 1
H3A H 0.4798 0.7990 0.4522 0.059 Uiso 0.62(2) 1 calc PR B 1
H3B H 0.4935 0.7968 0.3351 0.059 Uiso 0.62(2) 1 calc PR B 1
C5 C 0.3308(8) 0.4996(16) 0.3750(13) 0.047(3) Uani 0.62(2) 1 d PU B 1
H5 H 0.3125 0.3661 0.3695 0.057 Uiso 0.62(2) 1 calc PR B 1
C3' C 0.4170(13) 0.736(3) 0.3143(19) 0.052(5) Uani 0.38(2) 1 d PU B 2
H3' H 0.4507 0.7542 0.2635 0.062 Uiso 0.38(2) 1 calc PR B 2
C5' C 0.3547(17) 0.518(3) 0.435(3) 0.061(5) Uani 0.38(2) 1 d PU B 2
H5'A H 0.3376 0.3785 0.4346 0.073 Uiso 0.38(2) 1 calc PR B 2
H5'B H 0.3864 0.5569 0.5101 0.073 Uiso 0.38(2) 1 calc PR B 2
C4 C 0.4226(3) 0.5501(7) 0.3650(4) 0.0509(12) Uani 1 1 d . . .
C6 C 0.2686(3) 0.6387(7) 0.3922(4) 0.0505(12) Uani 1 1 d . . .
H6 H 0.2116 0.5958 0.4033 0.061 Uiso 1 1 calc R B 1
C7 C 0.3202(4) 0.9250(9) 0.5125(4) 0.0717(17) Uani 1 1 d . . .
H7A H 0.3102 0.8201 0.5602 0.086 Uiso 1 1 calc R B .
H7B H 0.3875 0.9599 0.5342 0.086 Uiso 1 1 calc R . .
C8 C 0.2782(4) 1.2077(9) 0.6171(4) 0.0709(16) Uani 1 1 d . . .
H8A H 0.2420 1.3292 0.6011 0.106 Uiso 1 1 calc R B .
H8B H 0.3449 1.2390 0.6467 0.106 Uiso 1 1 calc R . .
H8C H 0.2573 1.1312 0.6693 0.106 Uiso 1 1 calc R . .
C9 C 0.1919(3) 1.1238(6) 0.4295(4) 0.0407(10) Uani 1 1 d . . .
C10 C 0.1995(3) 0.9804(6) 0.3464(4) 0.0405(10) Uani 1 1 d . B .
C11 C 0.1409(3) 0.9636(7) 0.2477(4) 0.0449(11) Uani 1 1 d . . .
C12 C 0.0551(3) 1.0888(8) 0.1995(4) 0.0608(14) Uani 1 1 d . B .
H12A H 0.0457 1.1785 0.2539 0.091 Uiso 1 1 calc R . .
H12B H 0.0000 1.0045 0.1738 0.091 Uiso 1 1 calc R . .
H12C H 0.0642 1.1643 0.1395 0.091 Uiso 1 1 calc R . .
C13 C 0.0981(3) 0.7768(11) 0.0806(5) 0.0790(19) Uani 1 1 d . . .
H13A H 0.0345 0.7616 0.0864 0.119 Uiso 1 1 calc R B .
H13B H 0.1175 0.6554 0.0531 0.119 Uiso 1 1 calc R . .
H13C H 0.0994 0.8845 0.0316 0.119 Uiso 1 1 calc R . .

loop_
_atom_site_aniso_label
_atom_site_aniso_U_11
_atom_site_aniso_U_22
_atom_site_aniso_U_33
_atom_site_aniso_U_23
_atom_site_aniso_U_13
_atom_site_aniso_U_12
O1 0.070(3) 0.077(3) 0.123(3) -0.004(2) 0.057(3) 0.025(2)
O2 0.0361(17) 0.061(2) 0.083(2) -0.0071(17) 0.0255(16) 0.0091(16)
O3 0.0349(17) 0.094(3) 0.056(2) -0.0147(18) 0.0118(15) 0.0126(17)
N1 0.038(2) 0.056(2) 0.052(2) -0.0050(18) 0.0208(18) 0.0069(17)
C1 0.027(2) 0.051(2) 0.048(2) 0.0059(19) 0.0182(18) 0.0059(19)
C2 0.032(2) 0.058(3) 0.075(3) 0.028(2) 0.028(2) 0.001(2)
C3 0.025(5) 0.064(5) 0.069(8) 0.001(5) 0.029(5) 0.001(4)
C5 0.041(5) 0.045(4) 0.066(8) 0.001(5) 0.032(6) 0.000(4)
C3' 0.032(8) 0.086(10) 0.044(10) -0.003(8) 0.021(8) -0.007(7)
C5' 0.060(11) 0.057(9) 0.082(14) 0.016(11) 0.044(11) 0.005(8)
C4 0.040(3) 0.059(3) 0.061(3) -0.001(2) 0.026(2) 0.013(2)
C6 0.036(2) 0.053(3) 0.073(3) 0.018(2) 0.032(2) 0.001(2)
C7 0.062(3) 0.076(4) 0.069(4) -0.006(3) 0.006(3) 0.031(3)
C8 0.058(3) 0.090(4) 0.065(3) -0.017(3) 0.018(3) 0.010(3)
C9 0.028(2) 0.041(2) 0.059(3) 0.0029(19) 0.023(2) -0.0005(17)
C10 0.026(2) 0.048(2) 0.052(3) 0.007(2) 0.0192(19) 0.0016(18)
C11 0.028(2) 0.056(3) 0.057(3) 0.003(2) 0.022(2) 0.0018(19)
C12 0.038(3) 0.074(3) 0.068(3) 0.009(3) 0.012(2) 0.009(2)
C13 0.034(3) 0.136(6) 0.072(4) -0.029(4) 0.022(3) 0.003(3)

loop_
_atom_type_symbol
_atom_type_description
_atom_type_scat_dispersion_real
_atom_type_scat_dispersion_imag
_atom_type_scat_source
C C 0.0033 0.0016 'International Tables Vol C Tables 4.2.6.8 and 6.1.1.4'
H H 0.0000 0.0000 'International Tables Vol C Tables 4.2.6.8 and 6.1.1.4'
N N 0.0061 0.0033 'International Tables Vol C Tables 4.2.6.8 and 6.1.1.4'
O O 0.0106 0.0060 'International Tables Vol C Tables 4.2.6.8 and 6.1.1.4'

loop_
_geom_angle_atom_site_label_1
_geom_angle_atom_site_label_2
_geom_angle_atom_site_label_3
_geom_angle
C11 O3 C13 120.9(4)
C9 N1 C7 114.0(4)
C9 N1 C8 123.3(4)
C7 N1 C8 122.3(4)
C6 C1 C10 113.2(4)
C6 C1 C2 109.6(4)
C10 C1 C2 111.1(3)
C6 C1 C7 108.4(4)
C10 C1 C7 102.0(3)
C2 C1 C7 112.4(4)
C3' C2 C3 33.0(6)
C3' C2 C1 118.8(7)
C3 C2 C1 112.3(5)
C2 C3 C4 111.4(9)
C6 C5 C4 122.8(8)
C4 C3' C2 123.5(10)
C6 C5' C4 109.6(16)
O1 C4 C3' 121.8(7)
O1 C4 C5 120.8(6)
C3' C4 C5 108.9(8)
O1 C4 C3 123.0(5)
C3' C4 C3 32.6(6)
C5 C4 C3 116.1(6)
O1 C4 C5' 122.4(8)
C3' C4 C5' 115.8(10)
C5 C4 C5' 29.4(8)
C3 C4 C5' 105.5(9)
C5 C6 C5' 31.0(8)
C5 C6 C1 122.4(5)
C5' C6 C1 113.1(10)
N1 C7 C1 106.5(4)
O2 C9 N1 122.9(4)
O2 C9 C10 128.7(4)
N1 C9 C10 108.4(3)
C11 C10 C9 126.3(4)
C11 C10 C1 125.7(4)
C9 C10 C1 108.0(4)
C10 C11 O3 116.5(4)
C10 C11 C12 126.1(4)
O3 C11 C12 117.4(4)

loop_
_geom_bond_atom_site_label_1
_geom_bond_atom_site_label_2
_geom_bond_distance
O1 C4 1.213(5)
O2 C9 1.246(5)
O3 C11 1.366(6)
O3 C13 1.420(6)
N1 C9 1.337(6)
N1 C7 1.426(6)
N1 C8 1.454(6)
C1 C6 1.495(6)
C1 C10 1.531(6)
C1 C2 1.532(6)
C1 C7 1.541(7)
C2 C3' 1.420(17)
C2 C3 1.494(11)
C3 C4 1.522(12)
C5 C6 1.378(11)
C5 C4 1.439(11)
C3' C4 1.408(17)
C5' C6 1.48(2)
C5' C4 1.55(2)
C9 C10 1.477(6)
C10 C11 1.323(6)
C11 C12 1.501(6)
